data_7225870
loop_
_publ_author_name
'Eisenberg, David'
'Stroek, Wowa'
'Geels, Norbert J.'
'Tanase, Stefania'
'Ferbinteanu, Marilena'
'Teat, Simon J.'
'Mettraux, Pierre'
'Yan, Ning'
'Rothenberg, Gadi'

_publ_section_title
;
 A rational synthesis of hierarchically porous, N-doped carbon from
 Mg-based MOFs: understanding the link between nitrogen content and oxygen
 reduction electrocatalysis.
;
_journal_issue 30
_journal_name_full 'Physical chemistry chemical physics : PCCP'
_journal_page_first 20778
_journal_page_last 20783
_journal_paper_doi 10.1039/c6cp04132a
_journal_volume 18
_journal_year 2016
_chemical_formula_moiety 'C6 H12 K Mg N O9'
_chemical_formula_sum 'C6 H12 K Mg N O9'
_chemical_formula_weight 305.57
_space_group_crystal_system monoclinic
_space_group_IT_number 14
_space_group_name_Hall '-P 2yn'
_space_group_name_H-M_alt 'P 1 21/n 1'
_symmetry_space_group_name_Hall '-P 2yn'
_symmetry_space_group_name_H-M 'P 1 21/n 1'
_atom_sites_solution_hydrogens geom
_atom_sites_solution_primary direct
_atom_sites_solution_secondary difmap
_audit_update_record
;
2016-03-24 deposited with the CCDC.
2016-07-08 downloaded from the CCDC.
;
_cell_angle_alpha 90.0000
_cell_angle_beta 90.905(6)
_cell_angle_gamma 90.0000
_cell_formula_units_Z 4
_cell_length_a 7.14430(10)
_cell_length_b 10.0580(2)
_cell_length_c 16.3322(11)
_cell_measurement_reflns_used 5614
_cell_measurement_temperature 293
_cell_measurement_theta_max 27.50
_cell_measurement_theta_min 3.10
_cell_volume 1173.44(8)
_computing_cell_refinement 'CrystalClear-SM Expert 2.0 r8'
_computing_data_collection 'CrystalClear-SM Expert 2.0 r8 (Rigaku, 2011)'
_computing_data_reduction 'CrystalClear-SM Expert 2.0 r8'
_computing_molecular_graphics 'CrystalStructure 4.2'
_computing_publication_material 'CrystalStructure 4.2 (Rigaku, 2015)'
_computing_structure_refinement 'SHELXL97 (Sheldrick, 2008)'
_computing_structure_solution 'SIR92 (Altomare, et al., 1994)'
_diffrn_ambient_temperature 293
_diffrn_detector_area_resol_mean 10.000
_diffrn_measured_fraction_theta_full 0.993
_diffrn_measured_fraction_theta_max 0.993
_diffrn_measurement_device_type 'Rigaku R-AXIS RAPID II'
_diffrn_measurement_method \w
_diffrn_radiation_type 'Mo K\a'
_diffrn_radiation_wavelength 0.71075
_diffrn_reflns_av_R_equivalents 0.0226
_diffrn_reflns_Laue_measured_fraction_full 0.000
_diffrn_reflns_Laue_measured_fraction_max 0.000
_diffrn_reflns_limit_h_max 9
_diffrn_reflns_limit_h_min -9
_diffrn_reflns_limit_k_max 13
_diffrn_reflns_limit_k_min -12
_diffrn_reflns_limit_l_max 21
_diffrn_reflns_limit_l_min -21
_diffrn_reflns_number 6928
_diffrn_reflns_point_group_measured_fraction_full 0.000
_diffrn_reflns_point_group_measured_fraction_max 0.000
_diffrn_reflns_theta_full 27.480
_diffrn_reflns_theta_max 27.480
_diffrn_reflns_theta_min 3.095
_diffrn_standards_number 0
_exptl_absorpt_coefficient_mu 0.547
_exptl_absorpt_correction_T_max 0.947
_exptl_absorpt_correction_T_min 0.818
_exptl_absorpt_correction_type multi-scan
_exptl_absorpt_process_details 'ABSCOR (Rigaku, 1995)'
_exptl_crystal_colour colorless
_exptl_crystal_density_diffrn 1.729
_exptl_crystal_density_method 'not measured'
_exptl_crystal_description plate
_exptl_crystal_F_000 632.00
_exptl_crystal_size_max 0.400
_exptl_crystal_size_mid 0.150
_exptl_crystal_size_min 0.100
_refine_diff_density_max 0.42
_refine_diff_density_min -0.35
_refine_ls_extinction_method none
_refine_ls_goodness_of_fit_ref 1.182
_refine_ls_hydrogen_treatment mixed
_refine_ls_number_parameters 187
_refine_ls_number_reflns 2667
_refine_ls_number_restraints 0
_refine_ls_R_factor_all 0.0424
_refine_ls_R_factor_gt 0.0305
_refine_ls_shift/su_max 0.000
_refine_ls_structure_factor_coef Fsqd
_refine_ls_weighting_details 'w = 1/[\s^2^(Fo^2^)+(0.0248P)^2^+1.1668P] where P=(Fo^2^+2Fc^2^)/3'
_refine_ls_weighting_scheme calc
_refine_ls_wR_factor_gt 0.0682
_refine_ls_wR_factor_ref 0.0889
_reflns_number_gt 2239
_reflns_number_total 2667
_reflns_threshold_expression F^2^>2.0\s(F^2^)
_cod_data_source_file c6cp04132a2.cif
_cod_data_source_block MC130001DE22
_cod_depositor_comments 'Adding full bibliography for 7225869--7225870.cif.'
_cod_database_code 7225870

loop_
_space_group_symop_id
_space_group_symop_operation_xyz
1 +X,+Y,+Z
2 1/2-X,1/2+Y,1/2-Z
3 -X,-Y,-Z
4 -1/2+X,-1/2-Y,-1/2+Z

loop_
_atom_site_label
_atom_site_type_symbol
_atom_site_fract_x
_atom_site_fract_y
_atom_site_fract_z
_atom_site_U_iso_or_equiv
_atom_site_adp_type
_atom_site_occupancy
_atom_site_symmetry_multiplicity
_atom_site_calc_flag
_atom_site_refinement_flags
K1 K 0.13278(7) 0.03545(5) 0.60649(3) 0.02684(13) Uani 1 1 d .
Mg1 Mg 0.36465(9) 0.15650(6) 0.79251(4) 0.01874(16) Uani 1 1 d .
O1 O 0.2877(2) -0.03678(14) 0.75330(9) 0.0234(3) Uani 1 1 d .
O2 O 0.3507(2) -0.25298(14) 0.76554(10) 0.0274(3) Uani 1 1 d .
O3 O 0.5209(2) 0.28845(14) 0.86232(10) 0.0271(3) Uani 1 1 d .
O4 O 0.7005(3) 0.29810(16) 0.97531(10) 0.0375(4) Uani 1 1 d .
O5 O 0.5151(2) 0.17180(16) 0.68701(10) 0.0307(4) Uani 1 1 d .
O6 O 0.7606(2) 0.09764(18) 0.61915(10) 0.0344(4) Uani 1 1 d .
O7 O 0.2244(3) 0.11657(19) 0.89887(11) 0.0356(4) Uani 1 1 d .
O8 O 0.3872(3) -0.13908(19) 0.53461(12) 0.0381(4) Uani 1 1 d .
O9 O 0.4279(3) 0.37447(19) 0.57542(13) 0.0420(5) Uani 1 1 d .
N1 N 0.6153(2) 0.03478(15) 0.82799(10) 0.0181(3) Uani 1 1 d .
C1 C 0.3827(3) -0.13164(19) 0.77981(12) 0.0191(4) Uani 1 1 d .
C2 C 0.5496(3) -0.1024(2) 0.83672(15) 0.0293(5) Uani 1 1 d .
H2A H 0.5136 -0.1175 0.8930 0.035 Uiso 1 1 calc R
H2B H 0.6509 -0.1630 0.8244 0.035 Uiso 1 1 calc R
C3 C 0.6328(3) 0.2393(2) 0.91455(13) 0.0224(4) Uani 1 1 d .
C4 C 0.6851(3) 0.0925(2) 0.90540(13) 0.0256(4) Uani 1 1 d .
H4A H 0.8203 0.0838 0.9080 0.031 Uiso 1 1 calc R
H4B H 0.6340 0.0428 0.9508 0.031 Uiso 1 1 calc R
C5 C 0.6674(3) 0.1088(2) 0.68216(13) 0.0233(4) Uani 1 1 d .
C6 C 0.7493(3) 0.0491(3) 0.76090(14) 0.0324(5) Uani 1 1 d .
H6A H 0.8004 -0.0378 0.7485 0.039 Uiso 1 1 calc R
H6B H 0.8521 0.1049 0.7797 0.039 Uiso 1 1 calc R
H1 H 0.503(6) -0.138(4) 0.538(2) 0.076(13) Uiso 1 1 d .
H3 H 0.339(5) -0.131(3) 0.481(2) 0.061(10) Uiso 1 1 d .
H5 H 0.193(5) 0.172(4) 0.929(2) 0.069(12) Uiso 1 1 d .
H7 H 0.160(5) 0.044(4) 0.909(2) 0.068(11) Uiso 1 1 d .
H8 H 0.455(6) 0.333(4) 0.613(3) 0.078(14) Uiso 1 1 d .
H9 H 0.363(5) 0.322(4) 0.547(2) 0.063(11) Uiso 1 1 d .

loop_
_atom_site_aniso_label
_atom_site_aniso_U_11
_atom_site_aniso_U_22
_atom_site_aniso_U_33
_atom_site_aniso_U_23
_atom_site_aniso_U_13
_atom_site_aniso_U_12
K1 0.0311(3) 0.0241(2) 0.0253(2) 0.00404(17) 0.00045(18) 0.00168(19)
Mg1 0.0186(3) 0.0153(3) 0.0223(3) 0.0002(2) -0.0028(3) 0.0014(3)
O1 0.0236(7) 0.0179(7) 0.0283(7) -0.0013(6) -0.0097(6) 0.0018(6)
O2 0.0248(7) 0.0162(7) 0.0410(9) -0.0045(6) -0.0078(6) -0.0041(6)
O3 0.0285(8) 0.0162(7) 0.0365(8) -0.0037(6) -0.0068(6) 0.0025(6)
O4 0.0487(10) 0.0299(9) 0.0335(9) -0.0143(7) -0.0099(8) 0.0007(8)
O5 0.0300(8) 0.0334(8) 0.0289(8) 0.0108(6) 0.0040(6) 0.0117(7)
O6 0.0345(9) 0.0421(10) 0.0268(8) -0.0004(7) 0.0068(7) 0.0055(8)
O7 0.0428(10) 0.0272(9) 0.0372(10) -0.0040(7) 0.0148(8) -0.0042(8)
O8 0.0393(11) 0.0422(10) 0.0329(10) 0.0049(8) 0.0078(8) 0.0043(9)
O9 0.0636(13) 0.0273(9) 0.0348(10) 0.0025(8) -0.0057(9) 0.0089(9)
N1 0.0195(8) 0.0140(7) 0.0205(8) -0.0010(6) -0.0043(6) 0.0007(6)
C1 0.0192(9) 0.0157(9) 0.0224(10) -0.0007(7) -0.0009(7) -0.0027(8)
C2 0.0305(11) 0.0150(9) 0.0418(13) 0.0031(9) -0.0163(10) -0.0036(9)
C3 0.0211(9) 0.0192(9) 0.0270(10) -0.0028(8) -0.0013(8) -0.0003(8)
C4 0.0284(11) 0.0226(10) 0.0254(10) -0.0041(8) -0.0114(8) 0.0017(9)
C5 0.0243(10) 0.0190(9) 0.0267(10) -0.0006(8) 0.0003(8) -0.0030(8)
C6 0.0230(10) 0.0455(14) 0.0288(12) 0.0049(10) 0.0033(9) 0.0075(10)

loop_
_atom_type_symbol
_atom_type_description
_atom_type_scat_dispersion_real
_atom_type_scat_dispersion_imag
_atom_type_scat_source
C C 0.0033 0.0016
;
International Tables for Crystallography
(Vol. C, Tables 4.2.6.8 and 6.1.1.4)
;
H H 0.0000 0.0000
;
International Tables for Crystallography
(Vol. C, Table 6.1.1.4)
;
K K 0.2009 0.2494
;
International Tables for Crystallography
(Vol. C, Tables 4.2.6.8 and 6.1.1.4)
;
Mg Mg 0.0486 0.0363
;
International Tables for Crystallography
(Vol. C, Tables 4.2.6.8 and 6.1.1.4)
;
N N 0.0061 0.0033
;
International Tables for Crystallography
(Vol. C, Tables 4.2.6.8 and 6.1.1.4)
;
O O 0.0106 0.0060
;
International Tables for Crystallography
(Vol. C, Tables 4.2.6.8 and 6.1.1.4)
;

loop_
_geom_angle_atom_site_label_1
_geom_angle_atom_site_label_2
_geom_angle_atom_site_label_3
_geom_angle
_geom_angle_site_symmetry_1
_geom_angle_site_symmetry_3
O1 K1 O6 112.05(5) . 1_455
O1 K1 O3 75.83(4) . 2_546
O6 K1 O3 78.64(5) 1_455 2_546
O1 K1 O4 140.29(5) . 4_565
O6 K1 O4 95.85(5) 1_455 4_565
O3 K1 O4 139.50(5) 2_546 4_565
O1 K1 O8 86.81(5) . .
O6 K1 O8 144.26(6) 1_455 .
O3 K1 O8 77.07(5) 2_546 .
O4 K1 O8 86.10(5) 4_565 .
O1 K1 O2 64.06(4) . 2_556
O6 K1 O2 79.17(5) 1_455 2_556
O3 K1 O2 121.52(5) 2_546 2_556
O4 K1 O2 96.05(5) 4_565 2_556
O8 K1 O2 136.26(6) . 2_556
O1 K1 O5 55.91(4) . .
O6 K1 O5 132.11(5) 1_455 .
O3 K1 O5 128.77(4) 2_546 .
O4 K1 O5 84.47(5) 4_565 .
O8 K1 O5 83.64(5) . .
O2 K1 O5 53.35(4) 2_556 .
O1 K1 Mg1 35.18(3) . .
O6 K1 Mg1 106.81(4) 1_455 .
O3 K1 Mg1 108.83(4) 2_546 .
O4 K1 Mg1 111.12(4) 4_565 .
O8 K1 Mg1 105.63(5) . .
O2 K1 Mg1 33.48(3) 2_556 .
O5 K1 Mg1 33.86(3) . .
O1 K1 K1 153.98(4) . 3_556
O6 K1 K1 70.07(4) 1_455 3_556
O3 K1 K1 79.39(4) 2_546 3_556
O4 K1 K1 61.37(4) 4_565 3_556
O8 K1 K1 79.96(5) . 3_556
O2 K1 K1 138.52(3) 2_556 3_556
O5 K1 K1 142.79(3) . 3_556
Mg1 K1 K1 170.76(2) . 3_556
O1 K1 Mg1 53.58(3) . 2_546
O6 K1 Mg1 100.23(4) 1_455 2_546
O3 K1 Mg1 26.10(3) 2_546 2_546
O4 K1 Mg1 149.64(4) 4_565 2_546
O8 K1 Mg1 65.93(4) . 2_546
O2 K1 Mg1 112.11(3) 2_556 2_546
O5 K1 Mg1 102.94(3) . 2_546
Mg1 K1 Mg1 88.649(13) . 2_546
K1 K1 Mg1 100.420(19) 3_556 2_546
O1 K1 H3 104.6(7) . .
O6 K1 H3 131.0(7) 1_455 .
O3 K1 H3 80.1(6) 2_546 .
O4 K1 H3 73.7(7) 4_565 .
O8 K1 H3 17.9(7) . .
O2 K1 H3 148.2(7) 2_556 .
O5 K1 H3 95.2(7) . .
Mg1 K1 H3 121.8(7) . .
K1 K1 H3 62.9(7) 3_556 .
Mg1 K1 H3 76.3(7) 2_546 .
O2 Mg1 O5 88.71(7) 2_556 .
O2 Mg1 O7 96.14(8) 2_556 .
O5 Mg1 O7 172.79(8) . .
O2 Mg1 O3 111.82(7) 2_556 .
O5 Mg1 O3 97.45(7) . .
O7 Mg1 O3 85.73(8) . .
O2 Mg1 O1 94.59(6) 2_556 .
O5 Mg1 O1 87.24(7) . .
O7 Mg1 O1 87.05(7) . .
O3 Mg1 O1 153.20(7) . .
O2 Mg1 N1 166.47(7) 2_556 .
O5 Mg1 N1 80.25(6) . .
O7 Mg1 N1 94.19(7) . .
O3 Mg1 N1 77.61(6) . .
O1 Mg1 N1 77.22(6) . .
O2 Mg1 C3 133.93(7) 2_556 .
O5 Mg1 C3 102.06(7) . .
O7 Mg1 C3 78.39(7) . .
O3 Mg1 C3 23.09(6) . .
O1 Mg1 C3 130.15(6) . .
N1 Mg1 C3 57.03(6) . .
O2 Mg1 K1 54.88(5) 2_556 .
O5 Mg1 K1 64.05(5) . .
O7 Mg1 K1 114.65(6) . .
O3 Mg1 K1 155.34(5) . .
O1 Mg1 K1 47.85(4) . .
N1 Mg1 K1 112.59(5) . .
C3 Mg1 K1 165.06(5) . .
O2 Mg1 K1 76.73(5) 2_556 2_556
O5 Mg1 K1 105.41(5) . 2_556
O7 Mg1 K1 80.97(6) . 2_556
O3 Mg1 K1 36.11(4) . 2_556
O1 Mg1 K1 164.27(5) . 2_556
N1 Mg1 K1 113.62(5) . 2_556
C3 Mg1 K1 57.21(4) . 2_556
K1 Mg1 K1 129.53(2) . 2_556
C1 O1 Mg1 117.47(13) . .
C1 O1 K1 136.25(13) . .
Mg1 O1 K1 96.97(5) . .
C1 O2 Mg1 131.23(14) . 2_546
C1 O2 K1 123.71(13) . 2_546
Mg1 O2 K1 91.65(6) 2_546 2_546
C3 O3 Mg1 116.93(13) . .
C3 O3 K1 118.46(12) . 2_556
Mg1 O3 K1 117.78(6) . 2_556
C3 O4 K1 146.41(15) . 4_666
C5 O5 Mg1 118.60(14) . .
C5 O5 K1 118.25(14) . .
Mg1 O5 K1 82.09(5) . .
C5 O6 K1 128.13(15) . 1_655
Mg1 O7 H5 122(3) . .
Mg1 O7 H7 126(2) . .
H5 O7 H7 109(4) . .
K1 O8 H1 128(3) . .
K1 O8 H3 96(2) . .
H1 O8 H3 114(3) . .
H8 O9 H9 104(4) . .
C2 N1 C4 113.11(17) . .
C2 N1 C6 112.19(18) . .
C4 N1 C6 112.63(17) . .
C2 N1 Mg1 106.50(12) . .
C4 N1 Mg1 105.42(12) . .
C6 N1 Mg1 106.30(12) . .
O1 C1 O2 125.50(19) . .
O1 C1 C2 118.67(17) . .
O2 C1 C2 115.80(18) . .
N1 C2 C1 111.71(17) . .
N1 C2 H2A 109.3 . .
C1 C2 H2A 109.3 . .
N1 C2 H2B 109.3 . .
C1 C2 H2B 109.3 . .
H2A C2 H2B 107.9 . .
O4 C3 O3 125.93(19) . .
O4 C3 C4 116.28(19) . .
O3 C3 C4 117.73(17) . .
O4 C3 Mg1 159.78(16) . .
O3 C3 Mg1 39.98(9) . .
C4 C3 Mg1 79.25(11) . .
N1 C4 C3 112.59(17) . .
N1 C4 H4A 109.1 . .
C3 C4 H4A 109.1 . .
N1 C4 H4B 109.1 . .
C3 C4 H4B 109.1 . .
H4A C4 H4B 107.8 . .
O6 C5 O5 124.9(2) . .
O6 C5 C6 117.37(19) . .
O5 C5 C6 117.61(18) . .
N1 C6 C5 114.81(18) . .
N1 C6 H6A 108.6 . .
C5 C6 H6A 108.6 . .
N1 C6 H6B 108.6 . .
C5 C6 H6B 108.6 . .
H6A C6 H6B 107.5 . .

loop_
_geom_bond_atom_site_label_1
_geom_bond_atom_site_label_2
_geom_bond_distance
_geom_bond_site_symmetry_2
K1 O1 2.7236(15) .
K1 O6 2.7423(17) 1_455
K1 O3 2.7666(15) 2_546
K1 O4 2.7677(16) 4_565
K1 O8 2.7984(19) .
K1 O2 2.9838(16) 2_556
K1 O5 3.3105(18) .
K1 Mg1 3.6465(9) .
K1 K1 4.0001(10) 3_556
K1 Mg1 4.1530(8) 2_546
K1 H3 3.05(3) .
Mg1 O2 2.0122(16) 2_556
Mg1 O5 2.0511(16) .
Mg1 O7 2.0587(18) .
Mg1 O3 2.0655(16) .
Mg1 O1 2.1166(15) .
Mg1 N1 2.2379(17) .
Mg1 C3 2.866(2) .
Mg1 K1 4.1530(8) 2_556
O1 C1 1.245(2) .
O2 C1 1.263(2) .
O2 Mg1 2.0122(16) 2_546
O2 K1 2.9837(16) 2_546
O3 C3 1.261(3) .
O3 K1 2.7665(15) 2_556
O4 C3 1.246(3) .
O4 K1 2.7676(16) 4_666
O5 C5 1.263(3) .
O6 C5 1.240(3) .
O6 K1 2.7423(17) 1_655
O7 H5 0.78(4) .
O7 H7 0.88(4) .
O8 H1 0.83(4) .
O8 H3 0.94(4) .
O9 H8 0.76(4) .
O9 H9 0.84(4) .
N1 C2 1.465(3) .
N1 C4 1.471(3) .
N1 C6 1.474(3) .
C1 C2 1.529(3) .
C2 H2A 0.9700 .
C2 H2B 0.9700 .
C3 C4 1.532(3) .
C4 H4A 0.9700 .
C4 H4B 0.9700 .
C5 C6 1.527(3) .
C6 H6A 0.9700 .
C6 H6B 0.9700 .

loop_
_geom_hbond_atom_site_label_D
_geom_hbond_atom_site_label_H
_geom_hbond_atom_site_label_A
_geom_hbond_site_symmetry_A
_geom_hbond_distance_DA
_geom_hbond_distance_DH
_geom_hbond_distance_HA
_geom_hbond_angle_DHA
_geom_hbond_publ_flag
O7 H5 O8 2_556 2.808(3) 0.78(4) 2.07(4) 157(4) no
O7 H7 O9 2_546 2.703(3) 0.88(4) 1.84(4) 168(4) no
O8 H1 O4 2_646 3.020(3) 0.83(4) 2.23(4) 160(4) no
O8 H3 O6 3_656 2.741(3) 0.94(4) 1.80(4) 174(3) no
O9 H8 O5 . 2.798(3) 0.76(4) 2.07(4) 161(4) no
O9 H9 O4 4_565 2.871(3) 0.84(4) 2.03(4) 178(4) no

loop_
_geom_torsion_atom_site_label_1
_geom_torsion_atom_site_label_2
_geom_torsion_atom_site_label_3
_geom_torsion_atom_site_label_4
_geom_torsion
_geom_torsion_site_symmetry_1
_geom_torsion_site_symmetry_4
O1 K1 Mg1 O2 -140.24(8) . 2_556
O6 K1 Mg1 O2 -35.64(7) 1_455 2_556
O3 K1 Mg1 O2 -119.07(7) 2_546 2_556
O4 K1 Mg1 O2 67.71(7) 4_565 2_556
O8 K1 Mg1 O2 159.57(7) . 2_556
O5 K1 Mg1 O2 108.15(8) . 2_556
K1 K1 Mg1 O2 33.23(16) 3_556 2_556
Mg1 K1 Mg1 O2 -135.92(6) 2_546 2_556
O1 K1 Mg1 O5 111.61(8) . .
O6 K1 Mg1 O5 -143.79(6) 1_455 .
O3 K1 Mg1 O5 132.78(6) 2_546 .
O4 K1 Mg1 O5 -40.44(7) 4_565 .
O8 K1 Mg1 O5 51.41(6) . .
O2 K1 Mg1 O5 -108.15(8) 2_556 .
K1 K1 Mg1 O5 -74.92(15) 3_556 .
Mg1 K1 Mg1 O5 115.93(5) 2_546 .
O1 K1 Mg1 O7 -60.55(8) . .
O6 K1 Mg1 O7 44.06(8) 1_455 .
O3 K1 Mg1 O7 -39.37(7) 2_546 .
O4 K1 Mg1 O7 147.40(8) 4_565 .
O8 K1 Mg1 O7 -120.74(8) . .
O2 K1 Mg1 O7 79.69(8) 2_556 .
O5 K1 Mg1 O7 -172.15(8) . .
K1 K1 Mg1 O7 112.93(15) 3_556 .
Mg1 K1 Mg1 O7 -56.22(6) 2_546 .
O1 K1 Mg1 O3 156.03(14) . .
O6 K1 Mg1 O3 -99.36(13) 1_455 .
O3 K1 Mg1 O3 177.21(10) 2_546 .
O4 K1 Mg1 O3 3.98(13) 4_565 .
O8 K1 Mg1 O3 95.84(13) . .
O2 K1 Mg1 O3 -63.73(13) 2_556 .
O5 K1 Mg1 O3 44.43(12) . .
K1 K1 Mg1 O3 -30.5(2) 3_556 .
Mg1 K1 Mg1 O3 160.36(12) 2_546 .
O6 K1 Mg1 O1 104.60(7) 1_455 .
O3 K1 Mg1 O1 21.17(7) 2_546 .
O4 K1 Mg1 O1 -152.05(7) 4_565 .
O8 K1 Mg1 O1 -60.19(7) . .
O2 K1 Mg1 O1 140.24(8) 2_556 .
O5 K1 Mg1 O1 -111.61(8) . .
K1 K1 Mg1 O1 173.47(15) 3_556 .
Mg1 K1 Mg1 O1 4.32(5) 2_546 .
O1 K1 Mg1 N1 45.59(7) . .
O6 K1 Mg1 N1 150.20(6) 1_455 .
O3 K1 Mg1 N1 66.76(6) 2_546 .
O4 K1 Mg1 N1 -106.46(7) 4_565 .
O8 K1 Mg1 N1 -14.60(7) . .
O2 K1 Mg1 N1 -174.17(8) 2_556 .
O5 K1 Mg1 N1 -66.01(7) . .
K1 K1 Mg1 N1 -140.94(14) 3_556 .
Mg1 K1 Mg1 N1 49.92(5) 2_546 .
O1 K1 Mg1 C3 88.92(19) . .
O6 K1 Mg1 C3 -166.48(18) 1_455 .
O3 K1 Mg1 C3 110.09(19) 2_546 .
O4 K1 Mg1 C3 -63.13(19) 4_565 .
O8 K1 Mg1 C3 28.73(19) . .
O2 K1 Mg1 C3 -130.8(2) 2_556 .
O5 K1 Mg1 C3 -22.69(18) . .
K1 K1 Mg1 C3 -97.6(2) 3_556 .
Mg1 K1 Mg1 C3 93.24(18) 2_546 .
O1 K1 Mg1 K1 -159.45(7) . 2_556
O6 K1 Mg1 K1 -54.84(5) 1_455 2_556
O3 K1 Mg1 K1 -138.27(4) 2_546 2_556
O4 K1 Mg1 K1 48.50(5) 4_565 2_556
O8 K1 Mg1 K1 140.36(4) . 2_556
O2 K1 Mg1 K1 -19.21(5) 2_556 2_556
O5 K1 Mg1 K1 88.95(5) . 2_556
K1 K1 Mg1 K1 14.03(15) 3_556 2_556
Mg1 K1 Mg1 K1 -155.12(3) 2_546 2_556
O2 Mg1 O1 C1 -176.24(15) 2_556 .
O5 Mg1 O1 C1 95.28(15) . .
O7 Mg1 O1 C1 -80.31(15) . .
O3 Mg1 O1 C1 -5.8(2) . .
N1 Mg1 O1 C1 14.66(14) . .
C3 Mg1 O1 C1 -8.19(18) . .
K1 Mg1 O1 C1 152.11(17) . .
K1 Mg1 O1 C1 -120.61(18) 2_556 .
O2 Mg1 O1 K1 31.66(7) 2_556 .
O5 Mg1 O1 K1 -56.82(6) . .
O7 Mg1 O1 K1 127.59(7) . .
O3 Mg1 O1 K1 -157.92(13) . .
N1 Mg1 O1 K1 -137.44(6) . .
C3 Mg1 O1 K1 -160.30(6) . .
K1 Mg1 O1 K1 87.29(18) 2_556 .
O6 K1 O1 C1 128.78(18) 1_455 .
O3 K1 O1 C1 57.54(18) 2_546 .
O4 K1 O1 C1 -99.93(19) 4_565 .
O8 K1 O1 C1 -19.92(19) . .
O2 K1 O1 C1 -166.2(2) 2_556 .
O5 K1 O1 C1 -104.39(19) . .
Mg1 K1 O1 C1 -143.1(2) . .
K1 K1 O1 C1 39.3(2) 3_556 .
Mg1 K1 O1 C1 42.26(17) 2_546 .
O6 K1 O1 Mg1 -88.11(7) 1_455 .
O3 K1 O1 Mg1 -159.36(6) 2_546 .
O4 K1 O1 Mg1 43.18(10) 4_565 .
O8 K1 O1 Mg1 123.19(6) . .
O2 K1 O1 Mg1 -23.10(5) 2_556 .
O5 K1 O1 Mg1 38.72(5) . .
K1 K1 O1 Mg1 -177.62(6) 3_556 .
Mg1 K1 O1 Mg1 -174.63(7) 2_546 .
O2 Mg1 O3 C3 165.07(14) 2_556 .
O5 Mg1 O3 C3 -103.33(15) . .
O7 Mg1 O3 C3 70.16(15) . .
O1 Mg1 O3 C3 -4.6(2) . .
N1 Mg1 O3 C3 -25.08(15) . .
K1 Mg1 O3 C3 -142.74(13) . .
K1 Mg1 O3 C3 150.68(19) 2_556 .
O2 Mg1 O3 K1 14.39(10) 2_556 2_556
O5 Mg1 O3 K1 105.99(8) . 2_556
O7 Mg1 O3 K1 -80.52(8) . 2_556
O1 Mg1 O3 K1 -155.32(12) . 2_556
N1 Mg1 O3 K1 -175.76(8) . 2_556
C3 Mg1 O3 K1 -150.68(19) . 2_556
K1 Mg1 O3 K1 66.59(15) . 2_556
O2 Mg1 O5 C5 -168.97(17) 2_556 .
O7 Mg1 O5 C5 -36.6(7) . .
O3 Mg1 O5 C5 79.19(17) . .
O1 Mg1 O5 C5 -74.31(16) . .
N1 Mg1 O5 C5 3.19(16) . .
C3 Mg1 O5 C5 56.22(17) . .
K1 Mg1 O5 C5 -117.94(17) . .
K1 Mg1 O5 C5 115.18(16) 2_556 .
O2 Mg1 O5 K1 -51.02(5) 2_556 .
O7 Mg1 O5 K1 81.3(7) . .
O3 Mg1 O5 K1 -162.87(5) . .
O1 Mg1 O5 K1 43.64(5) . .
N1 Mg1 O5 K1 121.14(5) . .
C3 Mg1 O5 K1 174.17(5) . .
K1 Mg1 O5 K1 -126.87(3) 2_556 .
O1 K1 O5 C5 77.99(14) . .
O6 K1 O5 C5 167.95(14) 1_455 .
O3 K1 O5 C5 55.30(16) 2_546 .
O4 K1 O5 C5 -99.15(15) 4_565 .
O8 K1 O5 C5 -12.47(14) . .
O2 K1 O5 C5 159.08(16) 2_556 .
Mg1 K1 O5 C5 118.29(16) . .
K1 K1 O5 C5 -76.56(15) 3_556 .
Mg1 K1 O5 C5 51.00(14) 2_546 .
O1 K1 O5 Mg1 -40.30(5) . .
O6 K1 O5 Mg1 49.66(8) 1_455 .
O3 K1 O5 Mg1 -63.00(7) 2_546 .
O4 K1 O5 Mg1 142.56(6) 4_565 .
O8 K1 O5 Mg1 -130.76(6) . .
O2 K1 O5 Mg1 40.79(5) 2_556 .
K1 K1 O5 Mg1 165.15(4) 3_556 .
Mg1 K1 O5 Mg1 -67.30(5) 2_546 .
O2 Mg1 N1 C2 -77.6(3) 2_556 .
O5 Mg1 N1 C2 -113.29(14) . .
O7 Mg1 N1 C2 62.09(14) . .
O3 Mg1 N1 C2 146.78(14) . .
O1 Mg1 N1 C2 -23.93(13) . .
C3 Mg1 N1 C2 135.35(15) . .
K1 Mg1 N1 C2 -56.82(14) . .
K1 Mg1 N1 C2 144.05(12) 2_556 .
O2 Mg1 N1 C4 161.9(3) 2_556 .
O5 Mg1 N1 C4 126.28(14) . .
O7 Mg1 N1 C4 -58.34(14) . .
O3 Mg1 N1 C4 26.35(13) . .
O1 Mg1 N1 C4 -144.35(13) . .
C3 Mg1 N1 C4 14.92(12) . .
K1 Mg1 N1 C4 -177.25(11) . .
K1 Mg1 N1 C4 23.63(14) 2_556 .
O2 Mg1 N1 C6 42.2(3) 2_556 .
O5 Mg1 N1 C6 6.52(14) . .
O7 Mg1 N1 C6 -178.11(14) . .
O3 Mg1 N1 C6 -93.41(14) . .
O1 Mg1 N1 C6 95.88(14) . .
C3 Mg1 N1 C6 -104.84(15) . .
K1 Mg1 N1 C6 62.99(14) . .
K1 Mg1 N1 C6 -96.14(14) 2_556 .
Mg1 O1 C1 O2 176.61(16) . .
K1 O1 C1 O2 -45.6(3) . .
Mg1 O1 C1 C2 -1.4(2) . .
K1 O1 C1 C2 136.44(17) . .
Mg1 O2 C1 O1 -6.4(3) 2_546 .
K1 O2 C1 O1 -135.54(17) 2_546 .
Mg1 O2 C1 C2 171.60(15) 2_546 .
K1 O2 C1 C2 42.5(2) 2_546 .
C4 N1 C2 C1 145.47(18) . .
C6 N1 C2 C1 -85.8(2) . .
Mg1 N1 C2 C1 30.1(2) . .
O1 C1 C2 N1 -21.3(3) . .
O2 C1 C2 N1 160.52(18) . .
K1 O4 C3 O3 44.6(4) 4_666 .
K1 O4 C3 C4 -132.6(2) 4_666 .
K1 O4 C3 Mg1 5.0(7) 4_666 .
Mg1 O3 C3 O4 -159.94(18) . .
K1 O3 C3 O4 -9.5(3) 2_556 .
Mg1 O3 C3 C4 17.3(2) . .
K1 O3 C3 C4 167.76(14) 2_556 .
K1 O3 C3 Mg1 150.47(18) 2_556 .
O2 Mg1 C3 O4 34.1(5) 2_556 .
O5 Mg1 C3 O4 134.1(5) . .
O7 Mg1 C3 O4 -53.3(5) . .
O3 Mg1 C3 O4 53.5(4) . .
O1 Mg1 C3 O4 -129.3(4) . .
N1 Mg1 C3 O4 -156.1(5) . .
K1 Mg1 C3 O4 154.9(4) . .
K1 Mg1 C3 O4 33.4(4) 2_556 .
O2 Mg1 C3 O3 -19.39(18) 2_556 .
O5 Mg1 C3 O3 80.61(15) . .
O7 Mg1 C3 O3 -106.74(16) . .
O1 Mg1 C3 O3 177.27(15) . .
N1 Mg1 C3 O3 150.43(17) . .
K1 Mg1 C3 O3 101.4(2) . .
K1 Mg1 C3 O3 -20.08(13) 2_556 .
O2 Mg1 C3 C4 176.13(12) 2_556 .
O5 Mg1 C3 C4 -83.86(12) . .
O7 Mg1 C3 C4 88.79(13) . .
O3 Mg1 C3 C4 -164.5(2) . .
O1 Mg1 C3 C4 12.79(15) . .
N1 Mg1 C3 C4 -14.05(11) . .
K1 Mg1 C3 C4 -63.1(2) . .
K1 Mg1 C3 C4 175.45(13) 2_556 .
C2 N1 C4 C3 -141.95(18) . .
C6 N1 C4 C3 89.5(2) . .
Mg1 N1 C4 C3 -26.0(2) . .
O4 C3 C4 N1 -174.11(19) . .
O3 C3 C4 N1 8.4(3) . .
Mg1 C3 C4 N1 19.60(15) . .
K1 O6 C5 O5 159.24(16) 1_655 .
K1 O6 C5 C6 -16.7(3) 1_655 .
Mg1 O5 C5 O6 171.58(17) . .
K1 O5 C5 O6 75.0(2) . .
Mg1 O5 C5 C6 -12.5(3) . .
K1 O5 C5 C6 -109.09(19) . .
C2 N1 C6 C5 102.0(2) . .
C4 N1 C6 C5 -129.0(2) . .
Mg1 N1 C6 C5 -14.1(2) . .
O6 C5 C6 N1 -165.2(2) . .
O5 C5 C6 N1 18.5(3) . .
